data_1513048
loop_
_publ_author_name
'Ivanova, Bojidarka'
'Spiteller, Michael'

_publ_section_title
;
 Salts of aromatic amines: Crystal structures, spectroscopic and
 non-linear optical properties
;
_journal_name_full 'Spectrochimica Acta Part A'
_journal_page_first 849
_journal_paper_doi 10.1016/j.saa.2010.08.017
_journal_volume 77
_journal_year 2010
_chemical_formula_moiety 'C8H12NO2, C7H5O6S, 1.5(O)'
_chemical_formula_sum 'C15 H17 N O9.5 S'
_chemical_formula_weight 395.36
_space_group_IT_number 15
_symmetry_cell_setting monoclinic
_symmetry_space_group_name_Hall '-C 2yc'
_symmetry_space_group_name_H-M 'C 1 2/c 1'
_atom_sites_solution_hydrogens geom
_atom_sites_solution_primary direct
_atom_sites_solution_secondary difmap
_audit_creation_method SHELXL-97
_cell_angle_alpha 90.00
_cell_angle_beta 98.906(4)
_cell_angle_gamma 90.00
_cell_formula_units_Z 8
_cell_length_a 13.9095(16)
_cell_length_b 13.2128(13)
_cell_length_c 19.722(2)
_cell_measurement_temperature 300(2)
_cell_volume 3580.9(7)
_computing_cell_refinement 'Bruker SAINT'
_computing_data_collection 'Bruker GIS'
_computing_data_reduction 'Bruker SAINT'
_computing_molecular_graphics 'Bruker APEX2'
_computing_structure_refinement 'SHELXL-97 (Sheldrick, 2008)'
_computing_structure_solution 'SHELXS-97 (Sheldrick, 2008)'
_diffrn_ambient_temperature 300(2)
_diffrn_measured_fraction_theta_full 1.000
_diffrn_measured_fraction_theta_max 1.000
_diffrn_measurement_device_type 'Bruker SMART X2S'
_diffrn_measurement_method '\w scans'
_diffrn_radiation_monochromator 'doubly curved silicon crystal'
_diffrn_radiation_source 'micro-focus sealed tube'
_diffrn_radiation_wavelength 0.71073
_diffrn_reflns_av_R_equivalents 0.2685
_diffrn_reflns_av_sigmaI/netI 0.1270
_diffrn_reflns_limit_h_max 16
_diffrn_reflns_limit_h_min -16
_diffrn_reflns_limit_k_max 15
_diffrn_reflns_limit_k_min -15
_diffrn_reflns_limit_l_max 23
_diffrn_reflns_limit_l_min -23
_diffrn_reflns_number 16876
_diffrn_reflns_theta_full 25.05
_diffrn_reflns_theta_max 25.05
_diffrn_reflns_theta_min 2.09
_exptl_absorpt_coefficient_mu 0.233
_exptl_absorpt_correction_T_max 0.9840
_exptl_absorpt_correction_T_min 0.9641
_exptl_absorpt_correction_type multi-scan
_exptl_crystal_colour collourless
_exptl_crystal_density_diffrn 1.467
_exptl_crystal_density_method 'not measured'
_exptl_crystal_description plate
_exptl_crystal_F_000 1648
_exptl_crystal_size_max 0.22
_exptl_crystal_size_mid 0.13
_exptl_crystal_size_min 0.07
_refine_diff_density_max 0.591
_refine_diff_density_min -0.689
_refine_diff_density_rms 0.093
_refine_ls_extinction_method none
_refine_ls_goodness_of_fit_ref 0.986
_refine_ls_hydrogen_treatment constr
_refine_ls_matrix_type full
_refine_ls_number_parameters 245
_refine_ls_number_reflns 3177
_refine_ls_number_restraints 0
_refine_ls_restrained_S_all 0.986
_refine_ls_R_factor_all 0.0862
_refine_ls_R_factor_gt 0.0659
_refine_ls_shift/su_max 0.177
_refine_ls_shift/su_mean 0.061
_refine_ls_structure_factor_coef Fsqd
_refine_ls_weighting_details 'calc w=1/[\s^2^(Fo^2^)+(0.1000P)^2^+0.0000P] where P=(Fo^2^+2Fc^2^)/3'
_refine_ls_weighting_scheme calc
_refine_ls_wR_factor_gt 0.1787
_refine_ls_wR_factor_ref 0.1941
_reflns_number_gt 2241
_reflns_number_total 3177
_reflns_threshold_expression >2sigma(I)
_cod_data_source_file Struct-53.cif
_cod_data_source_block bi53
_cod_depositor_comments
;
The following automatic conversions were performed:

'_symmetry_cell_setting' value 'Monoclinic' changed to 'monoclinic'
according to the built-in table from CIF Core dictionary named
'cif_core.dic' version 2.4.1 from 2010-06-29.

Automatic conversion script
Id: cif_fix_values 1891 2012-01-12 08:04:46Z andrius 

2017-03-17
Z value and formula fixed to values more according to usual
chemical conventions.                 miguel
;
_cod_original_formula_sum 'C30 H34 N2 O19 S2'
_cod_original_formula_weight 790.73
_cod_original_formula_moiety '2(C8H12NO2), 2(C7H5O6S), 3(O)'
_cod_original_formula_units_Z 4
_cod_original_sg_symbol_H-M 'C 2/c'
_cod_database_code 1513048

loop_
_symmetry_equiv_pos_as_xyz
'x, y, z'
'-x, y, -z+1/2'
'x+1/2, y+1/2, z'
'-x+1/2, y+1/2, -z+1/2'
'-x, -y, -z'
'x, -y, z-1/2'
'-x+1/2, -y+1/2, -z'
'x+1/2, -y+1/2, z-1/2'

loop_
_atom_site_label
_atom_site_type_symbol
_atom_site_fract_x
_atom_site_fract_y
_atom_site_fract_z
_atom_site_U_iso_or_equiv
_atom_site_adp_type
_atom_site_occupancy
_atom_site_symmetry_multiplicity
_atom_site_calc_flag
_atom_site_refinement_flags
S1 S 0.03005(6) 0.66624(6) 0.10765(4) 0.0299(3) Uani 1 1 d .
O2 O 0.34974(18) 0.32909(16) 0.23894(12) 0.0360(6) Uani 1 1 d .
H2 H 0.3232 0.2821 0.2559 0.054 Uiso 1 1 calc R
O5 O -0.04365(16) 0.71046(17) 0.05482(11) 0.0382(6) Uani 1 1 d .
O8 O 0.14625(17) 0.97165(19) -0.02956(12) 0.0423(6) Uani 1 1 d .
H8 H 0.1508 0.9641 -0.0702 0.063 Uiso 1 1 calc R
O7 O 0.30306(18) 1.00165(17) 0.00848(13) 0.0458(7) Uani 1 1 d .
C14 C 0.2296(2) 0.8585(2) 0.05178(16) 0.0285(7) Uani 1 1 d .
O6 O 0.40042(17) 0.8745(2) 0.09439(16) 0.0548(8) Uani 1 1 d .
H6 H 0.3917 0.9263 0.0714 0.082 Uiso 1 1 calc R
C15 C 0.3481(2) 0.4141(2) 0.27925(15) 0.0280(7) Uani 1 1 d .
O4 O 0.01405(18) 0.69631(18) 0.17624(12) 0.0440(6) Uani 1 1 d .
N1 N 0.37879(19) 0.85848(18) 0.42045(14) 0.0323(7) Uani 1 1 d .
H9 H 0.3173 0.8728 0.4243 0.048 Uiso 1 1 calc R
H10 H 0.4049 0.9105 0.4012 0.048 Uiso 1 1 calc R
H11 H 0.4124 0.8469 0.4619 0.048 Uiso 1 1 calc R
O3 O 0.03902(18) 0.55809(17) 0.10105(14) 0.0507(7) Uani 1 1 d .
O1 O 0.18185(18) 0.4321(2) 0.23499(14) 0.0541(8) Uani 1 1 d .
H1 H 0.1561 0.3862 0.2536 0.081 Uiso 1 1 calc R
C13 C 0.1415(2) 0.7223(2) 0.09633(16) 0.0273(7) Uani 1 1 d .
C12 C 0.2310(2) 0.9489(2) 0.00889(16) 0.0316(8) Uani 1 1 d .
C11 C 0.3131(2) 0.7403(3) 0.13339(19) 0.0417(9) Uani 1 1 d .
H12 H 0.3704 0.7173 0.1595 0.050 Uiso 1 1 calc R
C10 C 0.3414(2) 0.5840(2) 0.36290(17) 0.0315(8) Uani 1 1 d .
C9 C 0.4309(2) 0.4477(2) 0.32152(18) 0.0355(8) Uani 1 1 d .
H13 H 0.4895 0.4137 0.3217 0.043 Uiso 1 1 calc R
C8 C 0.2586(2) 0.5504(2) 0.31913(17) 0.0340(8) Uani 1 1 d .
H14 H 0.2004 0.5856 0.3176 0.041 Uiso 1 1 calc R
C7 C 0.1425(2) 0.8060(2) 0.05476(16) 0.0295(8) Uani 1 1 d .
H15 H 0.0849 0.8280 0.0285 0.035 Uiso 1 1 calc R
C6 C 0.2615(2) 0.4664(2) 0.27836(16) 0.0320(8) Uani 1 1 d .
C5 C 0.3149(2) 0.8255(2) 0.09287(18) 0.0347(8) Uani 1 1 d .
C4 C 0.3381(3) 0.6758(2) 0.40719(18) 0.0377(9) Uani 1 1 d .
H16 H 0.3738 0.6625 0.4526 0.045 Uiso 1 1 calc R
H17 H 0.2711 0.6904 0.4119 0.045 Uiso 1 1 calc R
C3 C 0.2281(2) 0.6896(3) 0.13550(18) 0.0377(8) Uani 1 1 d .
H18 H 0.2279 0.6328 0.1633 0.045 Uiso 1 1 calc R
C2 C 0.3816(3) 0.7661(2) 0.37659(18) 0.0349(8) Uani 1 1 d .
H19 H 0.4485 0.7514 0.3718 0.042 Uiso 1 1 calc R
H20 H 0.3458 0.7793 0.3312 0.042 Uiso 1 1 calc R
C1 C 0.4275(2) 0.5298(3) 0.36281(18) 0.0397(9) Uani 1 1 d .
H21 H 0.4837 0.5502 0.3915 0.048 Uiso 1 1 calc R
OW2 O 0.16078(16) 0.85935(17) 0.40067(12) 0.0378(6) Uani 1 1 d .
OW1 O 0.0000 0.5078(2) 0.2500 0.0448(9) Uani 1 2 d S

loop_
_atom_site_aniso_label
_atom_site_aniso_U_11
_atom_site_aniso_U_22
_atom_site_aniso_U_33
_atom_site_aniso_U_23
_atom_site_aniso_U_13
_atom_site_aniso_U_12
S1 0.0317(5) 0.0283(5) 0.0294(5) 0.0024(3) 0.0036(3) -0.0022(3)
O2 0.0439(15) 0.0326(13) 0.0304(13) -0.0041(10) 0.0026(10) 0.0063(11)
O5 0.0344(13) 0.0433(14) 0.0342(14) 0.0069(11) -0.0031(11) 0.0002(11)
O8 0.0367(14) 0.0485(15) 0.0386(14) 0.0114(13) -0.0038(11) -0.0051(11)
O7 0.0362(14) 0.0478(16) 0.0522(16) 0.0181(12) 0.0034(12) -0.0098(12)
C14 0.0285(17) 0.0293(18) 0.0275(17) 0.0014(14) 0.0035(14) -0.0009(13)
O6 0.0273(14) 0.0583(18) 0.077(2) 0.0263(15) 0.0009(13) -0.0040(12)
C15 0.0332(18) 0.0276(18) 0.0223(16) -0.0031(13) 0.0017(13) 0.0043(13)
O4 0.0466(15) 0.0556(16) 0.0310(13) -0.0045(12) 0.0099(11) -0.0133(12)
N1 0.0336(15) 0.0290(15) 0.0330(15) 0.0001(12) 0.0013(12) -0.0030(12)
O3 0.0474(16) 0.0254(14) 0.080(2) 0.0013(13) 0.0109(14) -0.0012(11)
O1 0.0345(15) 0.0576(19) 0.0617(18) -0.0274(14) -0.0194(13) 0.0067(12)
C13 0.0310(17) 0.0258(17) 0.0242(17) 0.0010(13) 0.0022(13) 0.0000(14)
C12 0.0313(19) 0.036(2) 0.0276(17) 0.0015(15) 0.0050(14) 0.0006(15)
C11 0.0311(19) 0.043(2) 0.048(2) 0.0108(17) -0.0017(16) 0.0049(16)
C10 0.0336(18) 0.0311(19) 0.0287(17) -0.0013(14) 0.0012(14) -0.0048(14)
C9 0.0254(17) 0.039(2) 0.0413(19) 0.0005(17) 0.0015(14) 0.0077(15)
C8 0.0303(18) 0.0334(19) 0.0366(19) -0.0033(15) -0.0007(14) 0.0068(14)
C7 0.0301(17) 0.0322(18) 0.0260(17) -0.0003(14) 0.0035(13) 0.0039(14)
C6 0.0294(18) 0.0355(19) 0.0282(17) -0.0021(15) -0.0050(13) 0.0021(14)
C5 0.0258(18) 0.038(2) 0.040(2) 0.0047(16) 0.0048(15) -0.0002(14)
C4 0.043(2) 0.034(2) 0.035(2) -0.0030(15) 0.0064(16) -0.0029(15)
C3 0.038(2) 0.037(2) 0.038(2) 0.0088(16) 0.0068(16) 0.0041(16)
C2 0.041(2) 0.0295(18) 0.0356(19) -0.0027(15) 0.0086(15) -0.0008(15)
C1 0.0302(19) 0.041(2) 0.044(2) -0.0069(17) -0.0073(15) -0.0035(16)
OW2 0.0315(13) 0.0410(14) 0.0390(14) -0.0105(11) 0.0000(11) -0.0016(10)
OW1 0.047(2) 0.043(2) 0.046(2) 0.000 0.0113(17) 0.000

loop_
_atom_type_symbol
_atom_type_description
_atom_type_scat_dispersion_real
_atom_type_scat_dispersion_imag
_atom_type_scat_source
C C 0.0033 0.0016 'International Tables Vol C Tables 4.2.6.8 and 6.1.1.4'
H H 0.0000 0.0000 'International Tables Vol C Tables 4.2.6.8 and 6.1.1.4'
N N 0.0061 0.0033 'International Tables Vol C Tables 4.2.6.8 and 6.1.1.4'
O O 0.0106 0.0060 'International Tables Vol C Tables 4.2.6.8 and 6.1.1.4'
S S 0.1246 0.1234 'International Tables Vol C Tables 4.2.6.8 and 6.1.1.4'

loop_
_geom_angle_atom_site_label_1
_geom_angle_atom_site_label_2
_geom_angle_atom_site_label_3
_geom_angle
O3 S1 O4 112.41(16)
O3 S1 O5 113.06(15)
O4 S1 O5 111.11(15)
O3 S1 C13 108.34(15)
O4 S1 C13 105.44(14)
O5 S1 C13 105.93(14)
C5 C14 C7 118.8(3)
C5 C14 C12 120.2(3)
C7 C14 C12 121.0(3)
O2 C15 C9 121.4(3)
O2 C15 C6 119.4(3)
C9 C15 C6 119.1(3)
C7 C13 C3 119.4(3)
C7 C13 S1 120.1(2)
C3 C13 S1 120.0(2)
O7 C12 O8 121.4(3)
O7 C12 C14 123.6(3)
O8 C12 C14 115.0(3)
C3 C11 C5 120.7(3)
C1 C10 C8 117.5(3)
C1 C10 C4 121.3(3)
C8 C10 C4 121.3(3)
C1 C9 C15 120.8(3)
C6 C8 C10 121.3(3)
C13 C7 C14 120.6(3)
O1 C6 C8 122.6(3)
O1 C6 C15 117.4(3)
C8 C6 C15 120.0(3)
O6 C5 C11 118.2(3)
O6 C5 C14 121.9(3)
C11 C5 C14 119.9(3)
C10 C4 C2 110.9(3)
C11 C3 C13 120.6(3)
N1 C2 C4 111.5(3)
C9 C1 C10 121.2(3)

loop_
_geom_bond_atom_site_label_1
_geom_bond_atom_site_label_2
_geom_bond_distance
S1 O3 1.442(2)
S1 O4 1.460(3)
S1 O5 1.465(2)
S1 C13 1.763(3)
O2 C15 1.378(4)
O8 C12 1.333(4)
O7 C12 1.222(4)
C14 C5 1.399(4)
C14 C7 1.406(4)
C14 C12 1.465(4)
O6 C5 1.350(4)
C15 C9 1.386(4)
C15 C6 1.387(4)
N1 C2 1.500(4)
O1 C6 1.368(4)
C13 C7 1.378(4)
C13 C3 1.395(4)
C11 C3 1.364(5)
C11 C5 1.383(5)
C10 C1 1.396(5)
C10 C8 1.400(4)
C10 C4 1.500(4)
C9 C1 1.362(5)
C8 C6 1.374(4)
C4 C2 1.506(4)
